data_7233885
loop_
_publ_author_name
'Kunchala Dhanunjayarao'
'Vanga Mukundam'
'Krishnan Venkatasubbaiah'

_publ_section_title
;
 A highly selective ratiometric detection of F- based on excited-state
 intramolecular proton-transfer (imidazole) materials
;
_journal_name_full 'Journal of Materials Chemistry C'
_journal_page_first 8599
_journal_page_last 8606
_journal_paper_doi 10.1039/C4TC01711K
_journal_volume 2
_journal_year 2014
_chemical_formula_moiety 'C44 H40 N2 O Si'
_chemical_formula_sum 'C44 H40 N2 O Si'
_chemical_formula_weight 640.87
_space_group_IT_number 14
_space_group_name_Hall '-P 2yn'
_space_group_name_H-M_alt 'P 1 21/n 1'
_symmetry_cell_setting monoclinic
_symmetry_space_group_name_H-M 'P 1 21/n 1'
_atom_sites_solution_hydrogens geom
_atom_sites_solution_primary direct
_atom_sites_solution_secondary difmap
_cell_angle_alpha 90.00
_cell_angle_beta 91.515(3)
_cell_angle_gamma 90.00
_cell_formula_units_Z 4
_cell_length_a 14.8683(6)
_cell_length_b 10.4772(4)
_cell_length_c 23.5294(10)
_cell_measurement_reflns_used 4678
_cell_measurement_temperature 296(2)
_cell_measurement_theta_max 21.26
_cell_measurement_theta_min 2.54
_cell_volume 3664.1(3)
_computing_cell_refinement 'SAINT (Bruker, 2007)'
_computing_data_collection 'SMART (Bruker, 2007)'
_computing_data_reduction 'SAINT (Bruker, 2007)'
_computing_structure_refinement 'SHELXL-97 (Sheldrick, 1997)'
_computing_structure_solution 'SHELXS-97 (Sheldrick, 1990)'
_diffrn_ambient_temperature 296(2)
_diffrn_measured_fraction_theta_full 0.998
_diffrn_measured_fraction_theta_max 0.998
_diffrn_measurement_device_type 'Bruker APEX-II CCD'
_diffrn_measurement_method '\f and \w scans'
_diffrn_radiation_monochromator graphite
_diffrn_radiation_source 'fine-focus sealed tube'
_diffrn_radiation_type MoK\a
_diffrn_radiation_wavelength 0.71073
_diffrn_reflns_av_R_equivalents 0.0814
_diffrn_reflns_av_sigmaI/netI 0.0535
_diffrn_reflns_limit_h_max 19
_diffrn_reflns_limit_h_min -19
_diffrn_reflns_limit_k_max 13
_diffrn_reflns_limit_k_min -13
_diffrn_reflns_limit_l_max 31
_diffrn_reflns_limit_l_min -31
_diffrn_reflns_number 55590
_diffrn_reflns_theta_full 28.33
_diffrn_reflns_theta_max 28.33
_diffrn_reflns_theta_min 2.13
_diffrn_standards_number 0
_exptl_absorpt_coefficient_mu 0.100
_exptl_absorpt_correction_T_max 0.7457
_exptl_absorpt_correction_T_min 0.7055
_exptl_absorpt_correction_type multi-scan
_exptl_absorpt_process_details '(SADABS; Blessing, 1995)'
_exptl_crystal_colour colorless
_exptl_crystal_density_diffrn 1.162
_exptl_crystal_density_method 'not measured'
_exptl_crystal_description plate
_exptl_crystal_F_000 1360
_exptl_crystal_size_max 0.29
_exptl_crystal_size_mid 0.24
_exptl_crystal_size_min 0.10
_refine_diff_density_max 0.189
_refine_diff_density_min -0.196
_refine_diff_density_rms 0.036
_refine_ls_extinction_coef 0.0013(4)
_refine_ls_extinction_expression Fc^*^=kFc[1+0.001xFc^2^\l^3^/sin(2\q)]^-1/4^
_refine_ls_extinction_method SHELXL
_refine_ls_goodness_of_fit_ref 0.995
_refine_ls_hydrogen_treatment mixed
_refine_ls_matrix_type full
_refine_ls_number_parameters 438
_refine_ls_number_reflns 9104
_refine_ls_number_restraints 0
_refine_ls_restrained_S_all 0.995
_refine_ls_R_factor_all 0.1277
_refine_ls_R_factor_gt 0.0525
_refine_ls_shift/su_max 0.061
_refine_ls_shift/su_mean 0.001
_refine_ls_structure_factor_coef Fsqd
_refine_ls_weighting_details 'calc w=1/[\s^2^(Fo^2^)+(0.0655P)^2^+0.3278P] where P=(Fo^2^+2Fc^2^)/3'
_refine_ls_weighting_scheme calc
_refine_ls_wR_factor_gt 0.1243
_refine_ls_wR_factor_ref 0.1545
_reflns_number_gt 4357
_reflns_number_total 9104
_reflns_threshold_expression >2sigma(I)
_cod_data_source_file 1000001.cif
_cod_data_source_block PCOD1000001
_cod_depositor_comments
;
The following automatic conversions were performed:

data item '_symmetry_cell_setting' value 'Monoclinic' was changed to
'monoclinic' in accordance with the built-in table derived from the
CIF Core dictionary named 'cif_core.dic' version 2.4.5 last updated
on 2014-11-21.

Automatic conversion script
Id: cif_fix_values 6909 2019-04-08 15:41:33Z antanas 
;
_cod_original_sg_symbol_H-M P2(1)/n
_cod_database_code 7233885

loop_
_symmetry_equiv_pos_as_xyz
'x, y, z'
'-x+1/2, y+1/2, -z+1/2'
'-x, -y, -z'
'x-1/2, -y-1/2, z-1/2'

loop_
_atom_site_label
_atom_site_type_symbol
_atom_site_fract_x
_atom_site_fract_y
_atom_site_fract_z
_atom_site_U_iso_or_equiv
_atom_site_adp_type
_atom_site_occupancy
_atom_site_symmetry_multiplicity
_atom_site_calc_flag
_atom_site_refinement_flags
_atom_site_disorder_assembly
_atom_site_disorder_group
Si1 Si 0.85197(4) 0.66683(6) 0.13525(2) 0.0610(2) Uani 1 1 d . . .
O1 O 0.95849(8) 0.64396(16) 0.15325(6) 0.0722(4) Uani 1 1 d . . .
N1 N 1.09763(10) 0.54831(15) 0.25625(6) 0.0498(4) Uani 1 1 d . . .
N2 N 1.09721(10) 0.75915(15) 0.24948(7) 0.0518(4) Uani 1 1 d . . .
C38 C 0.8374(3) 0.9664(5) -0.01081(19) 0.1373(14) Uani 1 1 d . . .
H38 H 0.8317 1.0295 -0.0385 0.165 Uiso 1 1 calc R . .
C39 C 0.8919(3) 0.9843(3) 0.03475(17) 0.1249(12) Uani 1 1 d . . .
H39 H 0.9280 1.0566 0.0375 0.150 Uiso 1 1 calc R . .
C40 C 0.8940(2) 0.8939(3) 0.07751(13) 0.1122(10) Uani 1 1 d . . .
H40 H 0.9314 0.9082 0.1092 0.135 Uiso 1 1 calc R . .
C35 C 0.84351(15) 0.7839(2) 0.07551(9) 0.0709(6) Uani 1 1 d . . .
C28 C 1.03752(13) 0.6341(2) 0.12558(8) 0.0554(5) Uani 1 1 d . . .
C23 C 1.11521(12) 0.63924(18) 0.15935(8) 0.0501(5) Uani 1 1 d . . .
C1 C 1.10634(11) 0.65207(19) 0.22139(8) 0.0477(5) Uani 1 1 d . . .
C16 C 1.09958(12) 0.41654(18) 0.23876(8) 0.0498(5) Uani 1 1 d . . .
C17 C 1.02261(13) 0.3454(2) 0.23807(9) 0.0608(5) Uani 1 1 d . . .
H17 H 0.9695 0.3800 0.2513 0.073 Uiso 1 1 calc R . .
C18 C 1.02388(14) 0.2219(2) 0.21775(10) 0.0655(6) Uani 1 1 d . . .
H18 H 0.9713 0.1739 0.2179 0.079 Uiso 1 1 calc R . .
C19 C 1.10106(15) 0.16790(19) 0.19729(8) 0.0584(5) Uani 1 1 d . . .
C22 C 1.10137(18) 0.0362(2) 0.17193(11) 0.0848(7) Uani 1 1 d . . .
H22A H 1.0594 -0.0168 0.1913 0.127 Uiso 1 1 calc R . .
H22B H 1.1606 0.0003 0.1759 0.127 Uiso 1 1 calc R . .
H22C H 1.0844 0.0410 0.1323 0.127 Uiso 1 1 calc R . .
C32 C 0.7327(3) 0.2666(3) 0.09164(12) 0.1017(9) Uani 1 1 d . . .
H32 H 0.7096 0.1859 0.0835 0.122 Uiso 1 1 calc R . .
C31 C 0.8207(2) 0.2793(3) 0.10952(11) 0.0951(8) Uani 1 1 d . . .
H31 H 0.8571 0.2076 0.1138 0.114 Uiso 1 1 calc R . .
C30 C 0.85504(17) 0.3992(3) 0.12117(10) 0.0777(7) Uani 1 1 d . . .
H30 H 0.9149 0.4066 0.1332 0.093 Uiso 1 1 calc R . .
C29 C 0.80330(14) 0.5093(2) 0.11559(9) 0.0646(6) Uani 1 1 d . . .
C37 C 0.7910(3) 0.8573(5) -0.01632(18) 0.179(2) Uani 1 1 d . . .
H37 H 0.7566 0.8422 -0.0492 0.215 Uiso 1 1 calc R . .
C36 C 0.7940(2) 0.7658(4) 0.02692(13) 0.1319(13) Uani 1 1 d . . .
H36 H 0.7612 0.6907 0.0223 0.158 Uiso 1 1 calc R . .
C41 C 0.80456(13) 0.7284(2) 0.20326(9) 0.0665(6) Uani 1 1 d . . .
C43 C 0.70308(16) 0.7491(3) 0.19748(13) 0.1106(10) Uani 1 1 d . . .
H43A H 0.6742 0.6698 0.1879 0.166 Uiso 1 1 calc R . .
H43B H 0.6904 0.8105 0.1681 0.166 Uiso 1 1 calc R . .
H43C H 0.6808 0.7801 0.2328 0.166 Uiso 1 1 calc R . .
C42 C 0.82430(19) 0.6294(3) 0.25000(10) 0.0927(8) Uani 1 1 d . . .
H42A H 0.7987 0.6574 0.2849 0.139 Uiso 1 1 calc R . .
H42B H 0.8882 0.6199 0.2553 0.139 Uiso 1 1 calc R . .
H42C H 0.7984 0.5488 0.2390 0.139 Uiso 1 1 calc R . .
C44 C 0.85086(18) 0.8538(2) 0.22162(11) 0.0894(8) Uani 1 1 d . . .
H44A H 0.8331 0.9208 0.1959 0.134 Uiso 1 1 calc R . .
H44B H 0.9150 0.8431 0.2210 0.134 Uiso 1 1 calc R . .
H44C H 0.8334 0.8756 0.2594 0.134 Uiso 1 1 calc R . .
C24 C 1.19690(15) 0.6288(3) 0.13353(11) 0.0806(7) Uani 1 1 d . . .
H24 H 1.2497 0.6321 0.1556 0.097 Uiso 1 1 calc R . .
C25 C 1.20151(17) 0.6135(3) 0.07552(11) 0.0914(8) Uani 1 1 d . . .
H25 H 1.2572 0.6068 0.0587 0.110 Uiso 1 1 calc R . .
C26 C 1.12497(18) 0.6083(3) 0.04298(10) 0.0845(7) Uani 1 1 d . . .
H26 H 1.1285 0.5978 0.0039 0.101 Uiso 1 1 calc R . .
C27 C 1.04207(16) 0.6184(2) 0.06739(9) 0.0758(7) Uani 1 1 d . . .
H27 H 0.9897 0.6146 0.0450 0.091 Uiso 1 1 calc R . .
C20 C 1.17819(15) 0.2406(2) 0.20011(10) 0.0739(7) Uani 1 1 d . . .
H20 H 1.2317 0.2058 0.1877 0.089 Uiso 1 1 calc R . .
C21 C 1.17814(14) 0.3639(2) 0.22089(10) 0.0708(6) Uani 1 1 d . . .
H21 H 1.2312 0.4109 0.2227 0.085 Uiso 1 1 calc R . .
C3 C 1.08072(12) 0.59441(19) 0.31037(8) 0.0512(5) Uani 1 1 d . . .
C2 C 1.08195(12) 0.72521(19) 0.30520(8) 0.0502(5) Uani 1 1 d . . .
C10 C 1.07261(12) 0.82456(19) 0.34853(8) 0.0543(5) Uani 1 1 d . . .
C15 C 1.08907(14) 0.8011(2) 0.40606(9) 0.0646(6) Uani 1 1 d . . .
H15 H 1.1048 0.7193 0.4180 0.077 Uiso 1 1 calc R . .
C14 C 1.08233(16) 0.8976(2) 0.44574(10) 0.0720(6) Uani 1 1 d . . .
H14 H 1.0940 0.8803 0.4840 0.086 Uiso 1 1 calc R . .
C13 C 1.05865(16) 1.0182(2) 0.42908(11) 0.0734(6) Uani 1 1 d . . .
H13 H 1.0535 1.0826 0.4560 0.088 Uiso 1 1 calc R . .
C12 C 1.04245(16) 1.0440(2) 0.37250(11) 0.0762(7) Uani 1 1 d . . .
H12 H 1.0268 1.1261 0.3610 0.091 Uiso 1 1 calc R . .
C11 C 1.04941(15) 0.9481(2) 0.33265(10) 0.0671(6) Uani 1 1 d . . .
H11 H 1.0384 0.9666 0.2944 0.081 Uiso 1 1 calc R . .
C4 C 1.06222(15) 0.51052(19) 0.35872(8) 0.0575(5) Uani 1 1 d . . .
C9 C 1.12792(18) 0.4346(2) 0.38362(11) 0.0786(7) Uani 1 1 d . . .
H9 H 1.1850 0.4318 0.3684 0.094 Uiso 1 1 calc R . .
C8 C 1.1095(3) 0.3625(3) 0.43112(13) 0.1016(9) Uani 1 1 d . . .
H8 H 1.1544 0.3123 0.4480 0.122 Uiso 1 1 calc R . .
C7 C 1.0258(3) 0.3647(3) 0.45330(13) 0.1055(11) Uani 1 1 d . . .
H7 H 1.0138 0.3164 0.4854 0.127 Uiso 1 1 calc R . .
C6 C 0.9601(2) 0.4367(3) 0.42879(13) 0.1021(9) Uani 1 1 d . . .
H6 H 0.9028 0.4371 0.4437 0.122 Uiso 1 1 calc R . .
C5 C 0.97792(18) 0.5097(2) 0.38163(10) 0.0816(7) Uani 1 1 d . . .
H5 H 0.9324 0.5591 0.3651 0.098 Uiso 1 1 calc R . .
C34 C 0.71357(16) 0.4905(3) 0.09765(10) 0.0809(7) Uani 1 1 d . . .
H34 H 0.6760 0.5611 0.0936 0.097 Uiso 1 1 calc R . .
C33 C 0.6790(2) 0.3709(3) 0.08575(12) 0.0969(9) Uani 1 1 d . . .
H33 H 0.6192 0.3618 0.0738 0.116 Uiso 1 1 calc R . .

loop_
_atom_site_aniso_label
_atom_site_aniso_U_11
_atom_site_aniso_U_22
_atom_site_aniso_U_33
_atom_site_aniso_U_23
_atom_site_aniso_U_13
_atom_site_aniso_U_12
Si1 0.0432(3) 0.0862(5) 0.0536(3) -0.0077(3) -0.0002(2) 0.0015(3)
O1 0.0395(7) 0.1269(13) 0.0504(8) -0.0108(8) 0.0028(6) 0.0063(8)
N1 0.0495(9) 0.0486(10) 0.0513(9) -0.0043(8) 0.0039(7) -0.0018(7)
N2 0.0488(9) 0.0536(10) 0.0530(10) -0.0003(8) -0.0005(7) -0.0012(7)
C38 0.125(3) 0.164(4) 0.123(3) 0.056(3) 0.008(3) 0.006(3)
C39 0.173(4) 0.100(2) 0.104(3) 0.000(2) 0.038(3) -0.024(2)
C40 0.152(3) 0.113(2) 0.0713(19) -0.0014(18) 0.0007(18) -0.039(2)
C35 0.0585(13) 0.0931(18) 0.0612(14) -0.0033(12) 0.0010(10) -0.0045(12)
C28 0.0474(11) 0.0709(14) 0.0485(11) -0.0054(10) 0.0097(9) 0.0024(10)
C23 0.0445(10) 0.0548(12) 0.0515(11) -0.0020(9) 0.0078(8) -0.0005(9)
C1 0.0384(10) 0.0527(12) 0.0522(11) -0.0013(10) 0.0008(8) -0.0016(8)
C16 0.0489(11) 0.0512(12) 0.0494(11) -0.0030(9) 0.0007(8) 0.0013(9)
C17 0.0444(11) 0.0586(14) 0.0799(15) -0.0030(11) 0.0131(10) -0.0019(10)
C18 0.0557(13) 0.0564(14) 0.0848(16) -0.0030(12) 0.0076(11) -0.0104(10)
C19 0.0677(14) 0.0543(13) 0.0536(12) -0.0012(10) 0.0053(10) 0.0012(11)
C22 0.109(2) 0.0613(15) 0.0851(17) -0.0128(13) 0.0178(15) -0.0016(14)
C32 0.130(3) 0.096(2) 0.0793(19) -0.0046(17) 0.0082(18) -0.032(2)
C31 0.120(3) 0.083(2) 0.0823(19) -0.0060(15) 0.0095(17) 0.0085(18)
C30 0.0792(17) 0.092(2) 0.0616(15) -0.0099(13) 0.0004(12) 0.0049(15)
C29 0.0579(13) 0.0860(17) 0.0499(12) -0.0055(11) 0.0003(10) 0.0031(12)
C37 0.153(4) 0.257(5) 0.125(3) 0.094(4) -0.065(3) -0.088(4)
C36 0.121(3) 0.181(3) 0.091(2) 0.044(2) -0.0386(19) -0.064(2)
C41 0.0489(12) 0.0883(16) 0.0627(13) -0.0083(12) 0.0054(10) 0.0057(11)
C43 0.0548(15) 0.160(3) 0.117(2) -0.032(2) 0.0123(14) 0.0190(16)
C42 0.101(2) 0.113(2) 0.0647(16) -0.0056(15) 0.0237(14) 0.0098(16)
C44 0.0868(18) 0.100(2) 0.0824(17) -0.0254(15) 0.0121(14) -0.0005(15)
C24 0.0477(13) 0.120(2) 0.0743(16) -0.0015(14) 0.0100(11) 0.0009(13)
C25 0.0618(16) 0.137(2) 0.0770(18) -0.0054(16) 0.0302(14) 0.0050(15)
C26 0.0841(18) 0.116(2) 0.0550(14) -0.0074(14) 0.0239(13) 0.0086(15)
C27 0.0663(14) 0.111(2) 0.0504(13) -0.0115(12) 0.0030(11) 0.0031(13)
C20 0.0527(13) 0.0740(16) 0.0956(18) -0.0211(13) 0.0134(11) 0.0071(11)
C21 0.0452(12) 0.0683(15) 0.0992(18) -0.0204(13) 0.0054(11) -0.0033(10)
C3 0.0477(11) 0.0561(13) 0.0497(11) -0.0028(10) 0.0008(8) -0.0011(9)
C2 0.0472(11) 0.0525(13) 0.0509(12) -0.0020(9) -0.0003(8) 0.0002(9)
C10 0.0486(11) 0.0587(14) 0.0553(12) -0.0069(10) -0.0009(9) -0.0028(9)
C15 0.0705(14) 0.0619(14) 0.0609(14) -0.0059(11) -0.0069(11) 0.0008(11)
C14 0.0802(16) 0.0783(18) 0.0573(14) -0.0126(12) -0.0010(11) -0.0063(13)
C13 0.0791(16) 0.0683(17) 0.0732(17) -0.0218(13) 0.0095(12) -0.0099(13)
C12 0.0939(18) 0.0532(14) 0.0819(18) -0.0083(13) 0.0081(14) 0.0012(12)
C11 0.0814(15) 0.0580(15) 0.0619(14) -0.0049(11) 0.0012(11) -0.0009(12)
C4 0.0706(14) 0.0521(13) 0.0497(12) -0.0051(10) 0.0020(10) -0.0086(10)
C9 0.0937(18) 0.0639(15) 0.0783(17) 0.0102(13) 0.0026(14) 0.0035(13)
C8 0.153(3) 0.0651(18) 0.086(2) 0.0200(15) -0.006(2) 0.0024(18)
C7 0.185(4) 0.0636(19) 0.0695(18) 0.0007(15) 0.029(2) -0.023(2)
C6 0.126(3) 0.106(2) 0.0755(19) -0.0058(18) 0.0372(18) -0.024(2)
C5 0.0864(18) 0.0947(19) 0.0645(15) 0.0014(14) 0.0161(13) -0.0099(14)
C34 0.0664(15) 0.0939(19) 0.0819(17) -0.0027(14) -0.0084(12) -0.0076(13)
C33 0.089(2) 0.116(3) 0.0851(19) -0.0012(18) -0.0059(15) -0.028(2)

loop_
_atom_type_symbol
_atom_type_description
_atom_type_scat_dispersion_real
_atom_type_scat_dispersion_imag
_atom_type_scat_source
C C 0.0033 0.0016 'International Tables Vol C Tables 4.2.6.8 and 6.1.1.4'
H H 0.0000 0.0000 'International Tables Vol C Tables 4.2.6.8 and 6.1.1.4'
N N 0.0061 0.0033 'International Tables Vol C Tables 4.2.6.8 and 6.1.1.4'
O O 0.0106 0.0060 'International Tables Vol C Tables 4.2.6.8 and 6.1.1.4'
Si Si 0.0817 0.0704 'International Tables Vol C Tables 4.2.6.8 and 6.1.1.4'

loop_
_geom_angle_atom_site_label_1
_geom_angle_atom_site_label_2
_geom_angle_atom_site_label_3
_geom_angle
_geom_angle_site_symmetry_1
_geom_angle_site_symmetry_3
O1 Si1 C29 107.51(9) . .
O1 Si1 C35 109.55(9) . .
C29 Si1 C35 112.24(10) . .
O1 Si1 C41 102.16(8) . .
C29 Si1 C41 111.40(10) . .
C35 Si1 C41 113.34(11) . .
C28 O1 Si1 136.40(13) . .
C1 N1 C3 107.15(15) . .
C1 N1 C16 125.89(16) . .
C3 N1 C16 126.83(16) . .
C1 N2 C2 106.24(16) . .
C37 C38 C39 119.7(4) . .
C37 C38 H38 120.1 . .
C39 C38 H38 120.1 . .
C38 C39 C40 119.2(3) . .
C38 C39 H39 120.4 . .
C40 C39 H39 120.4 . .
C35 C40 C39 123.2(3) . .
C35 C40 H40 118.4 . .
C39 C40 H40 118.4 . .
C36 C35 C40 115.4(3) . .
C36 C35 Si1 124.5(2) . .
C40 C35 Si1 119.9(2) . .
O1 C28 C27 123.21(18) . .
O1 C28 C23 116.08(17) . .
C27 C28 C23 120.70(18) . .
C24 C23 C28 118.41(19) . .
C24 C23 C1 123.15(18) . .
C28 C23 C1 118.42(16) . .
N2 C1 N1 111.38(16) . .
N2 C1 C23 126.16(17) . .
N1 C1 C23 122.17(17) . .
C17 C16 C21 119.90(19) . .
C17 C16 N1 120.22(17) . .
C21 C16 N1 119.84(17) . .
C16 C17 C18 119.81(19) . .
C16 C17 H17 120.1 . .
C18 C17 H17 120.1 . .
C19 C18 C17 121.70(19) . .
C19 C18 H18 119.2 . .
C17 C18 H18 119.2 . .
C20 C19 C18 117.13(19) . .
C20 C19 C22 121.1(2) . .
C18 C19 C22 121.8(2) . .
C19 C22 H22A 109.5 . .
C19 C22 H22B 109.5 . .
H22A C22 H22B 109.5 . .
C19 C22 H22C 109.5 . .
H22A C22 H22C 109.5 . .
H22B C22 H22C 109.5 . .
C33 C32 C31 120.5(3) . .
C33 C32 H32 119.8 . .
C31 C32 H32 119.8 . .
C32 C31 C30 119.6(3) . .
C32 C31 H31 120.2 . .
C30 C31 H31 120.2 . .
C31 C30 C29 122.4(2) . .
C31 C30 H30 118.8 . .
C29 C30 H30 118.8 . .
C30 C29 C34 115.6(2) . .
C30 C29 Si1 120.20(17) . .
C34 C29 Si1 124.15(19) . .
C38 C37 C36 120.6(3) . .
C38 C37 H37 119.7 . .
C36 C37 H37 119.7 . .
C35 C36 C37 121.6(3) . .
C35 C36 H36 119.2 . .
C37 C36 H36 119.2 . .
C43 C41 C42 109.2(2) . .
C43 C41 C44 109.7(2) . .
C42 C41 C44 107.47(19) . .
C43 C41 Si1 111.40(16) . .
C42 C41 Si1 108.00(15) . .
C44 C41 Si1 110.90(15) . .
C41 C43 H43A 109.5 . .
C41 C43 H43B 109.5 . .
H43A C43 H43B 109.5 . .
C41 C43 H43C 109.5 . .
H43A C43 H43C 109.5 . .
H43B C43 H43C 109.5 . .
C41 C42 H42A 109.5 . .
C41 C42 H42B 109.5 . .
H42A C42 H42B 109.5 . .
C41 C42 H42C 109.5 . .
H42A C42 H42C 109.5 . .
H42B C42 H42C 109.5 . .
C41 C44 H44A 109.5 . .
C41 C44 H44B 109.5 . .
H44A C44 H44B 109.5 . .
C41 C44 H44C 109.5 . .
H44A C44 H44C 109.5 . .
H44B C44 H44C 109.5 . .
C23 C24 C25 120.9(2) . .
C23 C24 H24 119.5 . .
C25 C24 H24 119.5 . .
C26 C25 C24 120.1(2) . .
C26 C25 H25 120.0 . .
C24 C25 H25 120.0 . .
C25 C26 C27 120.6(2) . .
C25 C26 H26 119.7 . .
C27 C26 H26 119.7 . .
C26 C27 C28 119.3(2) . .
C26 C27 H27 120.3 . .
C28 C27 H27 120.3 . .
C19 C20 C21 121.8(2) . .
C19 C20 H20 119.1 . .
C21 C20 H20 119.1 . .
C16 C21 C20 119.6(2) . .
C16 C21 H21 120.2 . .
C20 C21 H21 120.2 . .
C2 C3 N1 105.17(16) . .
C2 C3 C4 131.87(18) . .
N1 C3 C4 122.89(17) . .
C3 C2 N2 110.04(16) . .
C3 C2 C10 130.09(18) . .
N2 C2 C10 119.84(17) . .
C11 C10 C15 117.55(19) . .
C11 C10 C2 120.15(18) . .
C15 C10 C2 122.26(19) . .
C14 C15 C10 121.0(2) . .
C14 C15 H15 119.5 . .
C10 C15 H15 119.5 . .
C13 C14 C15 120.4(2) . .
C13 C14 H14 119.8 . .
C15 C14 H14 119.8 . .
C14 C13 C12 119.8(2) . .
C14 C13 H13 120.1 . .
C12 C13 H13 120.1 . .
C13 C12 C11 120.1(2) . .
C13 C12 H12 120.0 . .
C11 C12 H12 120.0 . .
C12 C11 C10 121.2(2) . .
C12 C11 H11 119.4 . .
C10 C11 H11 119.4 . .
C5 C4 C9 118.2(2) . .
C5 C4 C3 119.8(2) . .
C9 C4 C3 122.0(2) . .
C4 C9 C8 120.4(3) . .
C4 C9 H9 119.8 . .
C8 C9 H9 119.8 . .
C7 C8 C9 120.2(3) . .
C7 C8 H8 119.9 . .
C9 C8 H8 119.9 . .
C6 C7 C8 120.2(3) . .
C6 C7 H7 119.9 . .
C8 C7 H7 119.9 . .
C7 C6 C5 120.1(3) . .
C7 C6 H6 120.0 . .
C5 C6 H6 120.0 . .
C4 C5 C6 121.0(3) . .
C4 C5 H5 119.5 . .
C6 C5 H5 119.5 . .
C33 C34 C29 122.3(3) . .
C33 C34 H34 118.8 . .
C29 C34 H34 118.8 . .
C32 C33 C34 119.7(3) . .
C32 C33 H33 120.2 . .
C34 C33 H33 120.2 . .

loop_
_geom_bond_atom_site_label_1
_geom_bond_atom_site_label_2
_geom_bond_distance
_geom_bond_site_symmetry_2
Si1 O1 1.6461(14) .
Si1 C29 1.856(2) .
Si1 C35 1.867(2) .
Si1 C41 1.880(2) .
O1 C28 1.362(2) .
N1 C1 1.370(2) .
N1 C3 1.391(2) .
N1 C16 1.441(2) .
N2 C1 1.311(2) .
N2 C2 1.383(2) .
C38 C37 1.339(5) .
C38 C39 1.340(5) .
C38 H38 0.9300 .
C39 C40 1.381(4) .
C39 H39 0.9300 .
C40 C35 1.376(4) .
C40 H40 0.9300 .
C35 C36 1.357(3) .
C28 C27 1.383(3) .
C28 C23 1.385(3) .
C23 C24 1.377(3) .
C23 C1 1.475(3) .
C16 C17 1.366(3) .
C16 C21 1.368(3) .
C17 C18 1.379(3) .
C17 H17 0.9300 .
C18 C19 1.378(3) .
C18 H18 0.9300 .
C19 C20 1.377(3) .
C19 C22 1.504(3) .
C22 H22A 0.9600 .
C22 H22B 0.9600 .
C22 H22C 0.9600 .
C32 C33 1.359(4) .
C32 C31 1.371(4) .
C32 H32 0.9300 .
C31 C30 1.381(4) .
C31 H31 0.9300 .
C30 C29 1.391(3) .
C30 H30 0.9300 .
C29 C34 1.403(3) .
C37 C36 1.398(5) .
C37 H37 0.9300 .
C36 H36 0.9300 .
C41 C43 1.527(3) .
C41 C42 1.535(3) .
C41 C44 1.539(3) .
C43 H43A 0.9600 .
C43 H43B 0.9600 .
C43 H43C 0.9600 .
C42 H42A 0.9600 .
C42 H42B 0.9600 .
C42 H42C 0.9600 .
C44 H44A 0.9600 .
C44 H44B 0.9600 .
C44 H44C 0.9600 .
C24 C25 1.378(3) .
C24 H24 0.9300 .
C25 C26 1.356(3) .
C25 H25 0.9300 .
C26 C27 1.378(3) .
C26 H26 0.9300 .
C27 H27 0.9300 .
C20 C21 1.381(3) .
C20 H20 0.9300 .
C21 H21 0.9300 .
C3 C2 1.376(3) .
C3 C4 1.469(3) .
C2 C10 1.466(3) .
C10 C11 1.388(3) .
C10 C15 1.391(3) .
C15 C14 1.381(3) .
C15 H15 0.9300 .
C14 C13 1.366(3) .
C14 H14 0.9300 .
C13 C12 1.373(3) .
C13 H13 0.9300 .
C12 C11 1.380(3) .
C12 H12 0.9300 .
C11 H11 0.9300 .
C4 C5 1.377(3) .
C4 C9 1.379(3) .
C9 C8 1.383(4) .
C9 H9 0.9300 .
C8 C7 1.363(4) .
C8 H8 0.9300 .
C7 C6 1.351(4) .
C7 H7 0.9300 .
C6 C5 1.379(4) .
C6 H6 0.9300 .
C5 H5 0.9300 .
C34 C33 1.380(4) .
C34 H34 0.9300 .
C33 H33 0.9300 .
